data_1503874
loop_
_publ_author_name
'Estarellas, Carolina'
'Rotger, M. Carmen'
'Cap\'o, Magdalena'
'Qui\~nonero, David'
'Frontera, Antonio'
'Costa, Antoni'
'Dey\`a, Pere M.'

_publ_section_title
;
 Anion-\p interactions in four-membered rings
;
_journal_coden_ASTM ORLEF7
_journal_issue 9
_journal_name_full 'Organic Letters'
_journal_page_first 1987
_journal_page_last 1990
_journal_paper_doi 10.1021/ol900470r
_journal_volume 11
_journal_year 2009
_chemical_formula_moiety '3(C10 H19 N4 O2), 3(Cl), O'
_chemical_formula_sum 'C10 H19 Cl N4 O2.333'
_chemical_formula_weight 804.23
_space_group_IT_number 14
_symmetry_cell_setting monoclinic
_symmetry_space_group_name_Hall '-P 2ybc'
_symmetry_space_group_name_H-M 'P 1 21/c 1'
_atom_sites_solution_hydrogens geom
_atom_sites_solution_primary direct
_atom_sites_solution_secondary difmap
_audit_conform_dict_location ftp://ftp.iucr.org/cifdics/cif_core.dic
_audit_conform_dict_name cif_core.dic
_audit_conform_dict_version 2.1
_audit_creation_date 2002-07-16T17:05:46-00:00
_audit_creation_method 'WinGX routine CIF_UPDATE'
_cell_angle_alpha 90
_cell_angle_beta 116.203(2)
_cell_angle_gamma 90
_cell_formula_units_Z 12
_cell_length_a 13.3425(11)
_cell_length_b 25.354(2)
_cell_length_c 13.6808(11)
_cell_measurement_reflns_used 38097
_cell_measurement_temperature 294(2)
_cell_measurement_theta_max 28.09
_cell_measurement_theta_min 1.61
_cell_volume 4152.4(6)
_computing_structure_refinement 'SHELXL-97 (Sheldrick, 1997)'
_diffrn_ambient_temperature 294(2)
_diffrn_measured_fraction_theta_full 0.989
_diffrn_measured_fraction_theta_max 0.989
_diffrn_radiation_monochromator graphite
_diffrn_radiation_type MoK\a
_diffrn_radiation_wavelength 0.71073
_diffrn_reflns_av_R_equivalents 0.0785
_diffrn_reflns_av_unetI/netI 0.0908
_diffrn_reflns_limit_h_max 17
_diffrn_reflns_limit_h_min -17
_diffrn_reflns_limit_k_max 32
_diffrn_reflns_limit_k_min -33
_diffrn_reflns_limit_l_max 18
_diffrn_reflns_limit_l_min -18
_diffrn_reflns_number 38097
_diffrn_reflns_theta_full 28.09
_diffrn_reflns_theta_max 28.09
_diffrn_reflns_theta_min 1.61
_exptl_absorpt_coefficient_mu 0.277
_exptl_absorpt_correction_type none
_exptl_crystal_colour purple
_exptl_crystal_density_diffrn 1.286
_exptl_crystal_density_method 'not measured'
_exptl_crystal_description block
_exptl_crystal_F_000 1712
_exptl_crystal_size_max 0.1
_exptl_crystal_size_mid 0.1
_exptl_crystal_size_min 0.1
_refine_diff_density_max 0.448
_refine_diff_density_min -0.471
_refine_diff_density_rms 0.056
_refine_ls_extinction_method none
_refine_ls_goodness_of_fit_ref 1.005
_refine_ls_hydrogen_treatment mixed
_refine_ls_matrix_type full
_refine_ls_number_parameters 490
_refine_ls_number_reflns 10005
_refine_ls_number_restraints 0
_refine_ls_restrained_S_all 1.005
_refine_ls_R_factor_all 0.1707
_refine_ls_R_factor_gt 0.0702
_refine_ls_shift/su_max 0.001
_refine_ls_shift/su_mean 0
_refine_ls_structure_factor_coef Fsqd
_refine_ls_weighting_details 'calc w=1/[\s^2^(Fo^2^)+(0.1000P)^2^+0.0000P] where P=(Fo^2^+2Fc^2^)/3'
_refine_ls_weighting_scheme calc
_refine_ls_wR_factor_gt 0.1755
_refine_ls_wR_factor_ref 0.222
_reflns_number_gt 4482
_reflns_number_total 10005
_reflns_threshold_expression >2sigma(I)
_cod_data_source_file ol900470r_si_003.cif
_cod_data_source_block pbasx
_cod_depositor_comments
;
 Updated bibliographic information.

 Antanas Vaitkus,
 2019-09-21
;
_cod_original_cell_volume 4152.5(6)
_cod_original_sg_symbol_H-M P21/c
_cod_database_code 1503874

loop_
_symmetry_equiv_pos_as_xyz
'x, y, z'
'-x, y+1/2, -z+1/2'
'-x, -y, -z'
'x, -y-1/2, z-1/2'

loop_
_atom_site_label
_atom_site_type_symbol
_atom_site_fract_x
_atom_site_fract_y
_atom_site_fract_z
_atom_site_U_iso_or_equiv
_atom_site_adp_type
_atom_site_occupancy
_atom_site_symmetry_multiplicity
_atom_site_calc_flag
_atom_site_refinement_flags
C101 C -0.3780(3) 0.46611(14) 1.0727(3) 0.0442(8) Uani 1 1 d .
C102 C -0.3446(3) 0.51786(13) 1.0630(3) 0.0413(8) Uani 1 1 d .
C103 C -0.3472(3) 0.53431(16) 1.1628(3) 0.0530(10) Uani 1 1 d .
C104 C -0.3830(3) 0.48040(16) 1.1745(3) 0.0557(10) Uani 1 1 d .
C105 C -0.4266(4) 0.37345(15) 1.0439(4) 0.0762(13) Uani 1 1 d .
H10A H -0.3642 0.3498 1.0671 0.114 Uiso 1 1 calc R
H10B H -0.489 0.3585 0.9828 0.114 Uiso 1 1 calc R
H10C H -0.4464 0.379 1.1026 0.114 Uiso 1 1 calc R
C106 C -0.2862(3) 0.59604(15) 0.9954(3) 0.0590(10) Uani 1 1 d .
H10D H -0.29 0.6127 1.0574 0.071 Uiso 1 1 calc R
H10E H -0.3369 0.6147 0.9303 0.071 Uiso 1 1 calc R
C107 C -0.1682(3) 0.60093(15) 1.0069(3) 0.0571(10) Uani 1 1 d .
H10F H -0.1661 0.5875 0.9415 0.068 Uiso 1 1 calc R
H10G H -0.1476 0.6379 1.0137 0.068 Uiso 1 1 calc R
C108 C -0.0838(3) 0.57122(14) 1.1047(3) 0.0495(9) Uani 1 1 d .
H10H H -0.0909 0.5821 1.1693 0.059 Uiso 1 1 calc R
H10I H -0.0995 0.5337 1.0944 0.059 Uiso 1 1 calc R
C109 C 0.1111(3) 0.53954(17) 1.1895(3) 0.0685(12) Uani 1 1 d .
H10J H 0.1836 0.5456 1.1931 0.103 Uiso 1 1 calc R
H10K H 0.0844 0.5055 1.1579 0.103 Uiso 1 1 calc R
H10L H 0.1159 0.5407 1.2616 0.103 Uiso 1 1 calc R
C110 C 0.0725(3) 0.63438(16) 1.1648(3) 0.0615(11) Uani 1 1 d .
H11A H 0.0862 0.6359 1.2398 0.092 Uiso 1 1 calc R
H11B H 0.0168 0.66 1.1237 0.092 Uiso 1 1 calc R
H11C H 0.1404 0.6418 1.1594 0.092 Uiso 1 1 calc R
C201 C -0.2953(3) 0.28892(14) 0.5742(3) 0.0456(9) Uani 1 1 d .
C202 C -0.2870(3) 0.27336(15) 0.6805(3) 0.0527(10) Uani 1 1 d .
C203 C -0.3332(3) 0.32613(15) 0.6874(3) 0.0504(9) Uani 1 1 d .
C204 C -0.3379(3) 0.33850(14) 0.5812(3) 0.0465(9) Uani 1 1 d .
C205 C -0.3972(4) 0.42994(16) 0.5496(4) 0.0770(13) Uani 1 1 d .
H20A H -0.4028 0.4257 0.6167 0.116 Uiso 1 1 calc R
H20B H -0.4672 0.4424 0.4941 0.116 Uiso 1 1 calc R
H20C H -0.3395 0.455 0.5596 0.116 Uiso 1 1 calc R
C206 C -0.2099(3) 0.21736(15) 0.5187(3) 0.0567(10) Uani 1 1 d .
H20D H -0.2482 0.1944 0.4564 0.068 Uiso 1 1 calc R
H20E H -0.2095 0.2 0.582 0.068 Uiso 1 1 calc R
C207 C -0.0908(3) 0.22482(14) 0.5362(3) 0.0525(10) Uani 1 1 d .
H20F H -0.0548 0.1906 0.5475 0.063 Uiso 1 1 calc R
H20G H -0.0912 0.2401 0.4711 0.063 Uiso 1 1 calc R
C208 C -0.0240(3) 0.25962(13) 0.6319(3) 0.0450(9) Uani 1 1 d .
H20H H -0.055 0.295 0.6174 0.054 Uiso 1 1 calc R
H20I H -0.0297 0.2464 0.6957 0.054 Uiso 1 1 calc R
C209 C 0.1579(3) 0.21280(16) 0.7075(3) 0.0625(11) Uani 1 1 d .
H20J H 0.2303 0.2133 0.7085 0.094 Uiso 1 1 calc R
H20K H 0.1168 0.1827 0.6671 0.094 Uiso 1 1 calc R
H20L H 0.1663 0.2108 0.7808 0.094 Uiso 1 1 calc R
C210 C 0.1530(3) 0.30926(15) 0.7178(3) 0.0620(11) Uani 1 1 d .
H21A H 0.1562 0.3074 0.7892 0.093 Uiso 1 1 calc R
H21B H 0.1123 0.3402 0.6811 0.093 Uiso 1 1 calc R
H21C H 0.2274 0.311 0.724 0.093 Uiso 1 1 calc R
C301 C -0.3658(3) 0.64970(13) 0.4579(3) 0.0393(8) Uani 1 1 d .
C302 C -0.4020(3) 0.70069(13) 0.4211(3) 0.0394(8) Uani 1 1 d .
C303 C -0.4006(3) 0.71578(15) 0.5238(3) 0.0472(9) Uani 1 1 d .
C304 C -0.3663(3) 0.66066(15) 0.5623(3) 0.0480(9) Uani 1 1 d .
C305 C -0.4452(3) 0.69372(11) 0.2363(2) 0.0327(7) Uani 1 1 d .
H30A H -0.3977 0.6633 0.2604 0.049 Uiso 1 1 calc R
H30B H -0.427 0.7137 0.1868 0.049 Uiso 1 1 calc R
H30C H -0.5218 0.6827 0.2001 0.049 Uiso 1 1 calc R
C306 C -0.2927(3) 0.55932(13) 0.4728(3) 0.0523(9) Uani 1 1 d .
H30D H -0.3317 0.5297 0.427 0.063 Uiso 1 1 calc R
H30E H -0.3048 0.558 0.5377 0.063 Uiso 1 1 calc R
C307 C -0.1687(3) 0.55392(13) 0.5058(3) 0.0510(9) Uani 1 1 d .
H30F H -0.145 0.5184 0.5326 0.061 Uiso 1 1 calc R
H30G H -0.1557 0.5589 0.442 0.061 Uiso 1 1 calc R
C308 C -0.0983(3) 0.59307(14) 0.5927(3) 0.0490(9) Uani 1 1 d .
H30H H -0.1263 0.6284 0.5688 0.059 Uiso 1 1 calc R
H30I H -0.1054 0.5859 0.659 0.059 Uiso 1 1 calc R
C309 C 0.0773(3) 0.54067(15) 0.6689(3) 0.0583(10) Uani 1 1 d .
H30J H 0.1512 0.5397 0.6736 0.087 Uiso 1 1 calc R
H30K H 0.0349 0.5114 0.6262 0.087 Uiso 1 1 calc R
H30L H 0.0817 0.5386 0.7408 0.087 Uiso 1 1 calc R
C310 C 0.0860(3) 0.63737(16) 0.6822(3) 0.0633(11) Uani 1 1 d .
H31A H 0.0895 0.6357 0.7537 0.095 Uiso 1 1 calc R
H31B H 0.0493 0.6694 0.6469 0.095 Uiso 1 1 calc R
H31C H 0.1604 0.6368 0.688 0.095 Uiso 1 1 calc R
N101 N -0.3969(3) 0.42311(11) 1.0127(3) 0.0523(8) Uani 1 1 d .
N102 N -0.3778(3) 0.42641(13) 0.9199(3) 0.0729(11) Uani 1 1 d .
H10M H -0.3548 0.4555 0.9045 0.087 Uiso 1 1 calc R
H10N H -0.389 0.3993 0.8785 0.087 Uiso 1 1 calc R
N103 N -0.3224(2) 0.54125(12) 0.9885(2) 0.0517(8) Uani 1 1 d .
H103 H -0.3297 0.5231 0.9326 0.062 Uiso 1 1 calc .
N104 N 0.0323(2) 0.58107(12) 1.1209(2) 0.0485(8) Uani 1 1 d .
N201 N -0.3702(3) 0.37983(13) 0.5168(3) 0.0585(8) Uani 1 1 d .
N202 N -0.3527(3) 0.37757(14) 0.4226(3) 0.0853(12) Uani 1 1 d .
H20M H -0.3224 0.3501 0.41 0.102 Uiso 1 1 calc R
H20N H -0.3724 0.4036 0.3778 0.102 Uiso 1 1 calc R
N203 N -0.2712(3) 0.26657(13) 0.5003(2) 0.0556(8) Uani 1 1 d .
H203 H -0.2928 0.2819 0.4382 0.067 Uiso 1 1 calc .
N204 N 0.0963(3) 0.26192(12) 0.6549(2) 0.0458(8) Uani 1 1 d .
N301 N -0.3398(2) 0.60822(11) 0.4144(2) 0.0478(7) Uani 1 1 d .
H301 H -0.3515 0.6103 0.3474 0.057 Uiso 1 1 calc .
N302 N -0.4291(2) 0.72520(11) 0.3269(2) 0.0456(7) Uani 1 1 d .
N303 N -0.4673(4) 0.78016(15) 0.3085(3) 0.0986(14) Uani 1 1 d .
H30M H -0.4728 0.7977 0.3597 0.118 Uiso 1 1 calc R
H30N H -0.4842 0.7948 0.2465 0.118 Uiso 1 1 calc R
N304 N 0.0217(3) 0.59074(11) 0.6164(2) 0.0476(8) Uani 1 1 d .
O101 O -0.4083(3) 0.45665(13) 1.2397(2) 0.0871(10) Uani 1 1 d .
O102 O -0.3295(3) 0.57594(12) 1.2131(2) 0.0825(9) Uani 1 1 d .
O201 O -0.3533(2) 0.35005(11) 0.7554(2) 0.0654(8) Uani 1 1 d .
O202 O -0.2536(3) 0.23452(11) 0.7401(2) 0.0741(8) Uani 1 1 d .
O301 O -0.4196(3) 0.75646(11) 0.5608(2) 0.0739(9) Uani 1 1 d .
O302 O -0.3495(2) 0.63520(11) 0.6446(2) 0.0696(8) Uani 1 1 d .
O1Z O -0.3715(3) 0.53525(15) 0.7411(3) 0.1191(13) Uani 1 1 d .
Cl1 Cl 0.12593(9) 0.25516(4) 0.44913(8) 0.0619(3) Uani 1 1 d .
Cl2 Cl 0.08011(9) 0.59160(4) 0.42628(8) 0.0607(3) Uani 1 1 d .
Cl3 Cl 0.08578(11) 0.57876(4) 0.92903(9) 0.0750(4) Uani 1 1 d .
H1 H 0.096(3) 0.2634(13) 0.594(3) 0.044(10) Uiso 1 1 d .
H2 H 0.028(3) 0.5921(13) 0.549(3) 0.051(10) Uiso 1 1 d .
H3 H 0.042(3) 0.5778(13) 1.055(3) 0.055(10) Uiso 1 1 d .

loop_
_atom_site_aniso_label
_atom_site_aniso_U_11
_atom_site_aniso_U_22
_atom_site_aniso_U_33
_atom_site_aniso_U_23
_atom_site_aniso_U_13
_atom_site_aniso_U_12
C101 0.039(2) 0.044(2) 0.050(2) 0.0041(17) 0.0191(17) 0.0055(17)
C102 0.037(2) 0.043(2) 0.0427(19) 0.0002(15) 0.0162(16) 0.0034(16)
C103 0.054(2) 0.059(3) 0.043(2) -0.0061(19) 0.0190(18) 0.008(2)
C104 0.061(3) 0.058(3) 0.048(2) 0.0114(19) 0.025(2) 0.016(2)
C105 0.083(3) 0.039(2) 0.125(4) 0.006(2) 0.062(3) 0.004(2)
C106 0.053(3) 0.044(2) 0.081(3) 0.004(2) 0.030(2) 0.000(2)
C107 0.059(3) 0.048(2) 0.063(2) 0.0061(19) 0.026(2) -0.009(2)
C108 0.052(2) 0.049(2) 0.053(2) -0.0004(17) 0.0281(19) -0.0061(18)
C109 0.060(3) 0.080(3) 0.067(3) -0.004(2) 0.029(2) 0.012(2)
C110 0.068(3) 0.063(3) 0.058(2) -0.007(2) 0.032(2) -0.023(2)
C201 0.034(2) 0.052(2) 0.048(2) 0.0019(17) 0.0160(16) -0.0048(17)
C202 0.046(2) 0.052(2) 0.057(2) 0.0015(19) 0.0200(19) 0.0005(19)
C203 0.039(2) 0.052(2) 0.055(2) -0.0006(18) 0.0156(18) -0.0099(18)
C204 0.032(2) 0.049(2) 0.054(2) 0.0030(18) 0.0152(17) -0.0016(17)
C205 0.075(3) 0.050(3) 0.095(3) 0.000(2) 0.028(3) 0.006(2)
C206 0.059(3) 0.053(2) 0.063(2) -0.0121(19) 0.031(2) -0.011(2)
C207 0.060(3) 0.045(2) 0.065(2) -0.0084(18) 0.039(2) -0.0059(19)
C208 0.048(2) 0.043(2) 0.049(2) -0.0036(16) 0.0251(17) 0.0005(17)
C209 0.066(3) 0.066(3) 0.055(2) 0.006(2) 0.026(2) 0.023(2)
C210 0.058(3) 0.063(3) 0.062(2) -0.006(2) 0.025(2) -0.010(2)
C301 0.0338(19) 0.044(2) 0.0395(18) -0.0048(15) 0.0156(15) -0.0021(16)
C302 0.035(2) 0.045(2) 0.0398(18) -0.0048(15) 0.0173(15) -0.0009(16)
C303 0.044(2) 0.055(2) 0.045(2) -0.0150(18) 0.0218(17) -0.0043(18)
C304 0.042(2) 0.063(3) 0.040(2) -0.0066(18) 0.0191(17) -0.0091(18)
C305 0.043(2) 0.0321(17) 0.0311(16) 0.0001(13) 0.0235(15) 0.0041(14)
C306 0.060(3) 0.038(2) 0.061(2) 0.0033(17) 0.029(2) -0.0030(18)
C307 0.061(3) 0.035(2) 0.059(2) -0.0048(17) 0.028(2) 0.0052(18)
C308 0.062(3) 0.039(2) 0.055(2) -0.0031(17) 0.0329(19) 0.0025(18)
C309 0.070(3) 0.055(2) 0.051(2) 0.0051(18) 0.027(2) 0.013(2)
C310 0.073(3) 0.055(3) 0.061(2) -0.010(2) 0.029(2) -0.016(2)
N101 0.060(2) 0.0392(18) 0.067(2) -0.0031(15) 0.0367(17) -0.0035(15)
N102 0.115(3) 0.044(2) 0.088(3) -0.0147(18) 0.071(2) -0.012(2)
N103 0.055(2) 0.0467(18) 0.0587(19) -0.0103(15) 0.0294(16) -0.0108(15)
N104 0.047(2) 0.060(2) 0.0414(17) -0.0026(15) 0.0218(15) -0.0053(15)
N201 0.053(2) 0.055(2) 0.067(2) 0.0120(17) 0.0268(17) 0.0029(17)
N202 0.126(3) 0.065(2) 0.075(2) 0.024(2) 0.053(2) 0.025(2)
N203 0.051(2) 0.062(2) 0.0556(19) 0.0048(16) 0.0247(16) 0.0034(17)
N204 0.0473(19) 0.0516(19) 0.0441(17) 0.0028(15) 0.0252(15) 0.0069(15)
N301 0.058(2) 0.0450(18) 0.0444(16) 0.0009(13) 0.0259(15) 0.0071(15)
N302 0.0513(19) 0.0350(16) 0.0518(17) -0.0017(13) 0.0241(15) 0.0026(14)
N303 0.146(4) 0.061(3) 0.109(3) 0.011(2) 0.074(3) 0.020(3)
N304 0.059(2) 0.0471(19) 0.0398(16) 0.0007(14) 0.0244(15) 0.0027(15)
O101 0.117(3) 0.090(2) 0.0689(19) 0.0216(17) 0.054(2) 0.011(2)
O102 0.119(3) 0.071(2) 0.0675(19) -0.0250(16) 0.0505(19) -0.0042(19)
O201 0.0642(19) 0.0732(19) 0.0662(17) -0.0132(15) 0.0356(15) -0.0032(15)
O202 0.087(2) 0.0663(19) 0.0716(19) 0.0189(16) 0.0370(17) 0.0128(16)
O301 0.093(2) 0.072(2) 0.0652(17) -0.0210(15) 0.0434(17) 0.0114(17)
O302 0.085(2) 0.080(2) 0.0471(15) 0.0004(14) 0.0325(15) -0.0121(17)
O1Z 0.147(3) 0.119(3) 0.101(3) 0.030(2) 0.062(3) 0.033(3)
Cl1 0.0770(7) 0.0671(7) 0.0582(6) -0.0016(5) 0.0449(5) -0.0078(5)
Cl2 0.0852(8) 0.0553(6) 0.0559(6) 0.0062(5) 0.0442(6) 0.0055(5)
Cl3 0.1194(10) 0.0632(7) 0.0668(7) -0.0094(5) 0.0632(7) -0.0085(6)

loop_
_atom_type_symbol
_atom_type_description
_atom_type_scat_dispersion_real
_atom_type_scat_dispersion_imag
_atom_type_scat_source
C C 0.0033 0.0016 'International Tables Vol C Tables 4.2.6.8 and 6.1.1.4'
H H 0 0 'International Tables Vol C Tables 4.2.6.8 and 6.1.1.4'
N N 0.0061 0.0033 'International Tables Vol C Tables 4.2.6.8 and 6.1.1.4'
O O 0.0106 0.006 'International Tables Vol C Tables 4.2.6.8 and 6.1.1.4'
Cl Cl 0.1484 0.1585 'International Tables Vol C Tables 4.2.6.8 and 6.1.1.4'

loop_
_geom_angle_atom_site_label_1
_geom_angle_atom_site_label_2
_geom_angle_atom_site_label_3
_geom_angle
N101 C101 C102 133.8(3)
N101 C101 C104 135.8(3)
C102 C101 C104 90.4(3)
N103 C102 C101 132.6(3)
N103 C102 C103 135.1(3)
C101 C102 C103 92.3(3)
O102 C103 C102 134.5(4)
O102 C103 C104 136.7(4)
C102 C103 C104 88.8(3)
O101 C104 C101 134.7(4)
O101 C104 C103 136.9(4)
C101 C104 C103 88.5(3)
N103 C106 C107 112.5(3)
C108 C107 C106 112.6(3)
N104 C108 C107 111.6(3)
N203 C201 C204 133.1(3)
N203 C201 C202 135.2(4)
C204 C201 C202 91.6(3)
O202 C202 C201 136.1(4)
O202 C202 C203 135.6(4)
C201 C202 C203 88.2(3)
O201 C203 C204 135.7(4)
O201 C203 C202 136.1(4)
C204 C203 C202 88.1(3)
N201 C204 C201 133.8(3)
N201 C204 C203 134.1(4)
C201 C204 C203 92.0(3)
N203 C206 C207 113.1(3)
C208 C207 C206 113.0(3)
N204 C208 C207 112.1(3)
N301 C301 C302 133.7(3)
N301 C301 C304 134.9(3)
C302 C301 C304 91.5(3)
N302 C302 C301 133.3(3)
N302 C302 C303 134.3(3)
C301 C302 C303 92.3(3)
O301 C303 C302 135.1(4)
O301 C303 C304 136.9(3)
C302 C303 C304 88.1(3)
O302 C304 C301 136.0(4)
O302 C304 C303 135.9(3)
C301 C304 C303 88.0(3)
N301 C306 C307 112.9(3)
C308 C307 C306 113.0(3)
N304 C308 C307 112.3(3)
C101 N101 N102 116.8(3)
C101 N101 C105 122.7(3)
N102 N101 C105 120.3(3)
C102 N103 C106 123.9(3)
C110 N104 C108 112.4(3)
C110 N104 C109 111.2(3)
C108 N104 C109 112.0(3)
C204 N201 N202 116.4(3)
C204 N201 C205 123.1(3)
N202 N201 C205 119.0(3)
C201 N203 C206 123.2(3)
C210 N204 C209 111.5(3)
C210 N204 C208 112.4(3)
C209 N204 C208 112.4(3)
C301 N301 C306 124.2(3)
C302 N302 C305 117.3(3)
C302 N302 N303 122.3(3)
C305 N302 N303 118.8(3)
C309 N304 C308 113.5(3)
C309 N304 C310 110.5(3)
C308 N304 C310 112.0(3)

loop_
_geom_bond_atom_site_label_1
_geom_bond_atom_site_label_2
_geom_bond_distance
C101 N101 1.320(4)
C101 C102 1.410(5)
C101 C104 1.470(5)
C102 N103 1.322(4)
C102 C103 1.443(5)
C103 O102 1.224(4)
C103 C104 1.480(5)
C104 O101 1.239(4)
C105 N101 1.440(5)
C106 N103 1.460(4)
C106 C107 1.516(5)
C107 C108 1.515(5)
C108 N104 1.485(4)
C109 N104 1.491(5)
C110 N104 1.480(5)
C201 N203 1.316(4)
C201 C204 1.400(5)
C201 C202 1.463(5)
C202 O202 1.229(4)
C202 C203 1.494(5)
C203 O201 1.235(4)
C203 C204 1.460(5)
C204 N201 1.314(4)
C205 N201 1.445(5)
C206 N203 1.452(5)
C206 C207 1.511(5)
C207 C208 1.502(5)
C208 N204 1.493(4)
C209 N204 1.491(5)
C210 N204 1.476(5)
C301 N301 1.328(4)
C301 C302 1.394(4)
C301 C304 1.458(4)
C302 N302 1.330(4)
C302 C303 1.448(4)
C303 O301 1.224(4)
C303 C304 1.492(5)
C304 O302 1.230(4)
C305 N302 1.408(4)
C306 N301 1.459(4)
C306 C307 1.517(5)
C307 C308 1.515(5)
C308 N304 1.488(4)
C309 N304 1.486(4)
C310 N304 1.504(5)
N101 N102 1.403(4)
N201 N202 1.408(4)
N302 N303 1.467(4)
